data_7013287
loop_
_publ_author_name
'Hong, Fung-E'
'Chang, Chin-Pei'
'Chang, Yu-Chang'

_publ_section_title
;
 Synthesis and structural characterization of novel palladium complexes
 chelated by bulky cobalt-containing phosphine ligands: unusual
 palladium?cobalt bond formation
;
_journal_issue 20
_journal_name_full 'Dalton Transactions'
_journal_page_first 3892
_journal_paper_doi 10.1039/b306228g
_journal_year 2003
_chemical_formula_sum 'C56 H44 Cl4 Co2 O5 P4 Pd'
_chemical_formula_weight 1286.85
_chemical_name_systematic
;
?
;
_space_group_IT_number 2
_symmetry_cell_setting triclinic
_symmetry_space_group_name_Hall '-P 1'
_symmetry_space_group_name_H-M 'P -1'
_atom_sites_solution_hydrogens geom
_atom_sites_solution_primary direct
_atom_sites_solution_secondary difmap
_audit_creation_method SHELXL-97
_cell_angle_alpha 94.9880(10)
_cell_angle_beta 100.917(2)
_cell_angle_gamma 101.4100(10)
_cell_formula_units_Z 2
_cell_length_a 11.1922(8)
_cell_length_b 13.1178(9)
_cell_length_c 19.4159(14)
_cell_measurement_reflns_used 7517
_cell_measurement_temperature 293(2)
_cell_measurement_theta_max 26.014
_cell_measurement_theta_min 2.198
_cell_volume 2720.7(3)
_computing_cell_refinement 'Bruker SMART'
_computing_data_collection 'Bruker SMART'
_computing_data_reduction 'Bruker SHELXTL'
_computing_molecular_graphics 'Bruker SHELXTL'
_computing_publication_material 'Bruker SHELXTL'
_computing_structure_refinement 'SHELXL-97 (Sheldrick, 1997)'
_computing_structure_solution 'SHELXS-97 (Sheldrick, 1990)'
_diffrn_ambient_temperature 293(2)
_diffrn_measured_fraction_theta_full 0.985
_diffrn_measured_fraction_theta_max 0.985
_diffrn_measurement_device_type 'CCD area detector'
_diffrn_measurement_method 'phi and omega scans'
_diffrn_radiation_monochromator graphite
_diffrn_radiation_source 'fine-focus sealed tube'
_diffrn_radiation_type MoK\a
_diffrn_radiation_wavelength 0.71073
_diffrn_reflns_av_R_equivalents 0.0225
_diffrn_reflns_av_sigmaI/netI 0.0369
_diffrn_reflns_limit_h_max 13
_diffrn_reflns_limit_h_min -13
_diffrn_reflns_limit_k_max 14
_diffrn_reflns_limit_k_min -16
_diffrn_reflns_limit_l_max 23
_diffrn_reflns_limit_l_min -13
_diffrn_reflns_number 15536
_diffrn_reflns_theta_full 26.04
_diffrn_reflns_theta_max 26.04
_diffrn_reflns_theta_min 1.81
_exptl_absorpt_coefficient_mu 1.291
_exptl_absorpt_correction_T_max 1.000000
_exptl_absorpt_correction_T_min 0.574474
_exptl_absorpt_correction_type SADABS
_exptl_crystal_colour red-brown
_exptl_crystal_density_diffrn 1.571
_exptl_crystal_density_method 'not measured'
_exptl_crystal_description parallelepiped
_exptl_crystal_F_000 1296
_exptl_crystal_size_max 0.64
_exptl_crystal_size_mid 0.54
_exptl_crystal_size_min 0.33
_refine_diff_density_max 0.964
_refine_diff_density_min -0.613
_refine_diff_density_rms 0.086
_refine_ls_extinction_method none
_refine_ls_goodness_of_fit_ref 0.983
_refine_ls_hydrogen_treatment mixed
_refine_ls_matrix_type full
_refine_ls_number_parameters 657
_refine_ls_number_reflns 10576
_refine_ls_number_restraints 0
_refine_ls_restrained_S_all 0.983
_refine_ls_R_factor_all 0.0542
_refine_ls_R_factor_gt 0.0385
_refine_ls_shift/su_max 0.045
_refine_ls_shift/su_mean 0.002
_refine_ls_structure_factor_coef Fsqd
_refine_ls_weighting_details 'calc w=1/[\s^2^(Fo^2^)+(0.0705P)^2^+0.0000P] where P=(Fo^2^+2Fc^2^)/3'
_refine_ls_weighting_scheme calc
_refine_ls_wR_factor_gt 0.0993
_refine_ls_wR_factor_ref 0.1096
_reflns_number_gt 8214
_reflns_number_total 10576
_reflns_threshold_expression >2sigma(I)
_cod_data_source_file b306228g.txt
_cod_data_source_block hong158m
_cod_depositor_comments
;
The following automatic conversions were performed:
'_symmetry_cell_setting' value 'Triclinic' changed to 'triclinic'
according to '/home/saulius/struct/CIF-dictionaries/cif_core.dic'
dictionary named 'cif_core.dic' version 2.4.1 from 2010-06-29.

Automatic conversion script
Id: cif_fix_enum 1527 2010-12-29 10:47:43Z saulius 
;
_cod_original_sg_symbol_H-M P-1
_cod_database_code 7013287

loop_
_symmetry_equiv_pos_as_xyz
'x, y, z'
'-x, -y, -z'

loop_
_atom_site_label
_atom_site_type_symbol
_atom_site_fract_x
_atom_site_fract_y
_atom_site_fract_z
_atom_site_U_iso_or_equiv
_atom_site_adp_type
_atom_site_occupancy
_atom_site_symmetry_multiplicity
_atom_site_calc_flag
_atom_site_refinement_flags
_atom_site_disorder_assembly
_atom_site_disorder_group
Pd Pd 0.58144(2) 0.836680(19) 0.172953(14) 0.03847(9) Uani 1 1 d . . .
Co1 Co 0.25552(4) 0.61794(3) 0.20245(2) 0.03439(11) Uani 1 1 d . . .
Co2 Co 0.48822(4) 0.67166(3) 0.22803(2) 0.03149(11) Uani 1 1 d . . .
Cl1 Cl 0.77198(9) 0.78751(7) 0.15947(5) 0.0520(2) Uani 1 1 d . . .
Cl2 Cl 0.63033(10) 0.99758(8) 0.13119(6) 0.0643(3) Uani 1 1 d . . .
P1 P 0.37115(8) 0.69523(6) 0.38117(4) 0.03714(19) Uani 1 1 d . . .
P2 P 0.40817(8) 0.87016(6) 0.19847(5) 0.03513(19) Uani 1 1 d . . .
P3 P 0.24942(8) 0.44872(6) 0.21459(4) 0.03611(19) Uani 1 1 d . . .
P4 P 0.52767(8) 0.51709(6) 0.25590(4) 0.03144(17) Uani 1 1 d . . .
O1 O 0.1690(3) 0.6165(3) 0.04964(15) 0.0746(9) Uani 1 1 d . . .
O2 O 0.0094(3) 0.6146(3) 0.2334(2) 0.0906(11) Uani 1 1 d . . .
O3 O 0.7202(3) 0.7888(2) 0.32388(14) 0.0561(7) Uani 1 1 d . . .
O4 O 0.4784(2) 0.6264(2) 0.07550(12) 0.0520(6) Uani 1 1 d . . .
O5 O 0.3607(2) 0.58826(17) 0.40192(12) 0.0449(6) Uani 1 1 d . . .
C1 C 0.3700(3) 0.6972(2) 0.28902(16) 0.0337(7) Uani 1 1 d . . .
C2 C 0.3549(3) 0.7563(2) 0.23596(16) 0.0344(7) Uani 1 1 d . . .
C3 C 0.2441(3) 0.7530(3) 0.39904(18) 0.0416(8) Uani 1 1 d . . .
C4 C 0.1799(5) 0.8074(4) 0.3545(2) 0.0685(13) Uani 1 1 d . . .
H4A H 0.2034 0.8194 0.3119 0.082 Uiso 1 1 calc R . .
C5 C 0.0810(5) 0.8452(4) 0.3709(3) 0.0873(16) Uani 1 1 d . . .
H5B H 0.0382 0.8818 0.3395 0.105 Uiso 1 1 calc R . .
C6 C 0.0459(5) 0.8289(4) 0.4334(3) 0.0749(14) Uani 1 1 d . . .
H6A H -0.0218 0.8533 0.4442 0.090 Uiso 1 1 calc R . .
C7 C 0.1096(4) 0.7775(3) 0.4792(3) 0.0679(12) Uani 1 1 d . . .
H7A H 0.0867 0.7681 0.5222 0.082 Uiso 1 1 calc R . .
C8 C 0.2094(4) 0.7381(3) 0.4633(2) 0.0538(10) Uani 1 1 d . . .
H8A H 0.2525 0.7023 0.4952 0.065 Uiso 1 1 calc R . .
C9 C 0.5125(3) 0.7814(3) 0.43132(18) 0.0438(8) Uani 1 1 d . . .
C10 C 0.6028(4) 0.7356(3) 0.4676(2) 0.0617(11) Uani 1 1 d . . .
H10A H 0.5884 0.6630 0.4655 0.074 Uiso 1 1 calc R . .
C11 C 0.7140(5) 0.7966(4) 0.5068(3) 0.0805(14) Uani 1 1 d . . .
H11A H 0.7744 0.7654 0.5308 0.097 Uiso 1 1 calc R . .
C12 C 0.7339(5) 0.9029(5) 0.5098(3) 0.0852(16) Uani 1 1 d . . .
H12A H 0.8087 0.9442 0.5360 0.102 Uiso 1 1 calc R . .
C13 C 0.6466(5) 0.9499(4) 0.4751(3) 0.0770(14) Uani 1 1 d . . .
H13A H 0.6618 1.0226 0.4779 0.092 Uiso 1 1 calc R . .
C14 C 0.5350(4) 0.8891(3) 0.4357(2) 0.0566(10) Uani 1 1 d . . .
H14A H 0.4751 0.9212 0.4121 0.068 Uiso 1 1 calc R . .
C15 C 0.2822(3) 0.8756(2) 0.12583(17) 0.0386(7) Uani 1 1 d . . .
C16 C 0.3083(4) 0.8987(3) 0.06090(19) 0.0458(8) Uani 1 1 d . . .
H16A H 0.3902 0.9128 0.0549 0.055 Uiso 1 1 calc R . .
C17 C 0.2114(4) 0.9006(3) 0.0056(2) 0.0580(10) Uani 1 1 d . . .
H17A H 0.2284 0.9152 -0.0381 0.070 Uiso 1 1 calc R . .
C18 C 0.0902(4) 0.8811(3) 0.0140(2) 0.0619(11) Uani 1 1 d . . .
H18A H 0.0259 0.8826 -0.0237 0.074 Uiso 1 1 calc R . .
C19 C 0.0637(4) 0.8591(3) 0.0790(2) 0.0572(10) Uani 1 1 d . . .
H19A H -0.0182 0.8465 0.0851 0.069 Uiso 1 1 calc R . .
C20 C 0.1601(3) 0.8560(3) 0.1342(2) 0.0476(8) Uani 1 1 d . . .
H20A H 0.1427 0.8406 0.1776 0.057 Uiso 1 1 calc R . .
C21 C 0.4356(3) 0.9885(2) 0.26087(18) 0.0403(8) Uani 1 1 d . . .
C22 C 0.3405(4) 1.0358(3) 0.2721(2) 0.0657(12) Uani 1 1 d . . .
H22A H 0.2597 1.0076 0.2467 0.079 Uiso 1 1 calc R . .
C23 C 0.3635(6) 1.1250(4) 0.3207(3) 0.0816(15) Uani 1 1 d . . .
H23A H 0.2983 1.1556 0.3287 0.098 Uiso 1 1 calc R . .
C24 C 0.4827(6) 1.1675(4) 0.3568(3) 0.0791(15) Uani 1 1 d . . .
H24A H 0.4984 1.2271 0.3896 0.095 Uiso 1 1 calc R . .
C25 C 0.5786(5) 1.1239(4) 0.3454(3) 0.0765(14) Uani 1 1 d . . .
H25A H 0.6597 1.1547 0.3691 0.092 Uiso 1 1 calc R . .
C26 C 0.5553(4) 1.0332(3) 0.2981(2) 0.0669(12) Uani 1 1 d . . .
H26A H 0.6208 1.0022 0.2915 0.080 Uiso 1 1 calc R . .
C27 C 0.2052(4) 0.6155(3) 0.1079(2) 0.0480(9) Uani 1 1 d . . .
C28 C 0.1054(4) 0.6170(3) 0.2225(2) 0.0530(9) Uani 1 1 d . . .
C29 C 0.6339(3) 0.7475(2) 0.28325(18) 0.0399(7) Uani 1 1 d . . .
C30 C 0.4907(3) 0.6511(3) 0.13510(19) 0.0410(8) Uani 1 1 d . . .
C31 C 0.1201(3) 0.3877(3) 0.2529(2) 0.0439(8) Uani 1 1 d . . .
C32 C 0.0040(4) 0.3532(4) 0.2094(3) 0.0696(13) Uani 1 1 d . . .
H32A H -0.0059 0.3540 0.1608 0.084 Uiso 1 1 calc R . .
C33 C -0.0994(4) 0.3167(4) 0.2388(3) 0.0848(16) Uani 1 1 d . . .
H33A H -0.1779 0.2935 0.2094 0.102 Uiso 1 1 calc R . .
C34 C -0.0865(5) 0.3149(4) 0.3087(3) 0.0761(14) Uani 1 1 d . . .
H34A H -0.1560 0.2916 0.3276 0.091 Uiso 1 1 calc R . .
C35 C 0.0275(5) 0.3468(4) 0.3519(3) 0.0789(15) Uani 1 1 d . . .
H35A H 0.0362 0.3441 0.4002 0.095 Uiso 1 1 calc R . .
C36 C 0.1327(4) 0.3839(3) 0.3245(2) 0.0634(11) Uani 1 1 d . . .
H36A H 0.2107 0.4060 0.3545 0.076 Uiso 1 1 calc R . .
C37 C 0.2443(3) 0.3521(3) 0.13965(17) 0.0391(7) Uani 1 1 d . . .
C38 C 0.2219(4) 0.2464(3) 0.1478(2) 0.0515(9) Uani 1 1 d . . .
H38A H 0.2001 0.2250 0.1891 0.062 Uiso 1 1 calc R . .
C39 C 0.2319(4) 0.1728(3) 0.0953(2) 0.0578(10) Uani 1 1 d . . .
H39A H 0.2179 0.1023 0.1017 0.069 Uiso 1 1 calc R . .
C40 C 0.2623(4) 0.2028(3) 0.0336(2) 0.0610(11) Uani 1 1 d . . .
H40A H 0.2681 0.1528 -0.0018 0.073 Uiso 1 1 calc R . .
C41 C 0.2840(4) 0.3071(3) 0.0246(2) 0.0582(10) Uani 1 1 d . . .
H41A H 0.3047 0.3278 -0.0170 0.070 Uiso 1 1 calc R . .
C42 C 0.2751(4) 0.3820(3) 0.07796(19) 0.0493(9) Uani 1 1 d . . .
H42A H 0.2901 0.4526 0.0717 0.059 Uiso 1 1 calc R . .
C43 C 0.6504(3) 0.5199(2) 0.33336(17) 0.0366(7) Uani 1 1 d . . .
C44 C 0.6258(4) 0.4891(3) 0.39672(18) 0.0483(9) Uani 1 1 d . . .
H44A H 0.5440 0.4639 0.4007 0.058 Uiso 1 1 calc R . .
C45 C 0.7239(4) 0.4960(3) 0.4545(2) 0.0601(11) Uani 1 1 d . . .
H45A H 0.7074 0.4768 0.4973 0.072 Uiso 1 1 calc R . .
C46 C 0.8429(4) 0.5308(4) 0.4481(2) 0.0677(12) Uani 1 1 d . . .
H46A H 0.9080 0.5350 0.4867 0.081 Uiso 1 1 calc R . .
C47 C 0.8688(4) 0.5598(3) 0.3860(2) 0.0632(11) Uani 1 1 d . . .
H47A H 0.9511 0.5823 0.3820 0.076 Uiso 1 1 calc R . .
C48 C 0.7726(3) 0.5558(3) 0.32867(19) 0.0487(9) Uani 1 1 d . . .
H48A H 0.7905 0.5774 0.2867 0.058 Uiso 1 1 calc R . .
C49 C 0.5766(3) 0.4383(2) 0.18894(16) 0.0374(7) Uani 1 1 d . . .
C50 C 0.5430(3) 0.3299(3) 0.1790(2) 0.0496(9) Uani 1 1 d . . .
H50A H 0.4938 0.2951 0.2071 0.059 Uiso 1 1 calc R . .
C51 C 0.5824(4) 0.2727(3) 0.1274(2) 0.0640(12) Uani 1 1 d . . .
H51A H 0.5580 0.2000 0.1202 0.077 Uiso 1 1 calc R . .
C52 C 0.6574(5) 0.3234(4) 0.0869(2) 0.0742(14) Uani 1 1 d . . .
H52A H 0.6830 0.2849 0.0521 0.089 Uiso 1 1 calc R . .
C53 C 0.6945(5) 0.4300(4) 0.0973(2) 0.0670(12) Uani 1 1 d . . .
H53A H 0.7466 0.4638 0.0703 0.080 Uiso 1 1 calc R . .
C54 C 0.6549(4) 0.4884(3) 0.14810(18) 0.0474(9) Uani 1 1 d . . .
H54A H 0.6806 0.5611 0.1550 0.057 Uiso 1 1 calc R . .
C55 C 0.3887(3) 0.4383(3) 0.27651(18) 0.0365(7) Uani 1 1 d . . .
H55A H 0.384(3) 0.470(3) 0.318(2) 0.045(10) Uiso 1 1 d . . .
H55B H 0.389(3) 0.367(3) 0.2767(18) 0.046(10) Uiso 1 1 d . . .
C100 C -0.1066(5) 1.0354(4) 0.2708(3) 0.0842(15) Uani 1 1 d . . .
H10B H -0.1449 0.9624 0.2536 0.101 Uiso 1 1 calc R . .
H10C H -0.1623 1.0773 0.2494 0.101 Uiso 1 1 calc R . .
Cl3 Cl 0.03036(19) 1.06660(15) 0.24296(16) 0.1620(10) Uani 1 1 d . . .
Cl4 Cl -0.09347(18) 1.05404(13) 0.36101(10) 0.1134(5) Uani 1 1 d . . .

loop_
_atom_site_aniso_label
_atom_site_aniso_U_11
_atom_site_aniso_U_22
_atom_site_aniso_U_33
_atom_site_aniso_U_23
_atom_site_aniso_U_13
_atom_site_aniso_U_12
Pd 0.04165(16) 0.03786(14) 0.04263(16) 0.01327(11) 0.02021(12) 0.01025(11)
Co1 0.0380(2) 0.0355(2) 0.0322(2) 0.00873(17) 0.01057(18) 0.00913(18)
Co2 0.0381(2) 0.0313(2) 0.0282(2) 0.00692(16) 0.01205(18) 0.00874(17)
Cl1 0.0465(5) 0.0571(5) 0.0575(6) 0.0021(4) 0.0249(4) 0.0123(4)
Cl2 0.0645(6) 0.0556(5) 0.0845(8) 0.0393(5) 0.0314(6) 0.0123(5)
P1 0.0497(5) 0.0371(4) 0.0287(4) 0.0061(3) 0.0160(4) 0.0109(4)
P2 0.0408(5) 0.0331(4) 0.0366(5) 0.0108(3) 0.0155(4) 0.0106(3)
P3 0.0386(5) 0.0355(4) 0.0345(4) 0.0081(3) 0.0095(4) 0.0056(3)
P4 0.0368(4) 0.0317(4) 0.0269(4) 0.0046(3) 0.0080(3) 0.0084(3)
O1 0.104(3) 0.086(2) 0.0349(16) 0.0094(14) 0.0022(15) 0.0346(19)
O2 0.059(2) 0.099(3) 0.129(3) 0.018(2) 0.046(2) 0.0277(18)
O3 0.0550(17) 0.0568(15) 0.0470(16) 0.0000(12) 0.0035(13) 0.0000(13)
O4 0.0638(17) 0.0637(16) 0.0293(14) 0.0065(11) 0.0133(12) 0.0125(13)
O5 0.0627(16) 0.0411(12) 0.0349(13) 0.0099(10) 0.0173(11) 0.0119(11)
C1 0.0428(18) 0.0321(15) 0.0304(16) 0.0047(12) 0.0158(14) 0.0105(13)
C2 0.0395(18) 0.0350(15) 0.0339(17) 0.0062(13) 0.0148(14) 0.0126(13)
C3 0.046(2) 0.0401(17) 0.0414(19) 0.0016(15) 0.0179(16) 0.0076(15)
C4 0.091(3) 0.079(3) 0.060(3) 0.023(2) 0.041(3) 0.047(3)
C5 0.103(4) 0.099(4) 0.088(4) 0.028(3) 0.036(3) 0.066(3)
C6 0.071(3) 0.071(3) 0.097(4) 0.002(3) 0.042(3) 0.028(2)
C7 0.076(3) 0.068(3) 0.066(3) 0.001(2) 0.044(3) 0.006(2)
C8 0.066(3) 0.058(2) 0.043(2) 0.0069(17) 0.0246(19) 0.0142(19)
C9 0.046(2) 0.051(2) 0.0335(18) -0.0032(15) 0.0129(15) 0.0087(16)
C10 0.067(3) 0.063(3) 0.052(2) -0.0046(19) 0.005(2) 0.022(2)
C11 0.065(3) 0.101(4) 0.067(3) -0.009(3) -0.006(2) 0.025(3)
C12 0.063(3) 0.102(4) 0.072(3) -0.020(3) 0.004(3) -0.004(3)
C13 0.079(4) 0.057(3) 0.081(3) -0.010(2) 0.017(3) -0.010(2)
C14 0.060(3) 0.050(2) 0.060(3) 0.0064(18) 0.016(2) 0.0097(18)
C15 0.047(2) 0.0345(16) 0.0382(18) 0.0101(14) 0.0129(15) 0.0113(14)
C16 0.051(2) 0.0489(19) 0.042(2) 0.0103(16) 0.0180(17) 0.0133(16)
C17 0.070(3) 0.070(3) 0.037(2) 0.0135(18) 0.0151(19) 0.018(2)
C18 0.059(3) 0.074(3) 0.049(2) 0.014(2) -0.0020(19) 0.017(2)
C19 0.046(2) 0.064(2) 0.063(3) 0.013(2) 0.0084(19) 0.0144(18)
C20 0.054(2) 0.051(2) 0.045(2) 0.0153(16) 0.0180(17) 0.0180(17)
C21 0.052(2) 0.0322(16) 0.0394(19) 0.0104(14) 0.0141(16) 0.0093(14)
C22 0.076(3) 0.067(3) 0.056(3) -0.007(2) 0.004(2) 0.035(2)
C23 0.106(4) 0.076(3) 0.068(3) -0.013(2) 0.007(3) 0.052(3)
C24 0.124(5) 0.053(3) 0.059(3) -0.003(2) 0.020(3) 0.021(3)
C25 0.077(3) 0.063(3) 0.075(3) -0.017(2) 0.018(3) -0.011(2)
C26 0.063(3) 0.057(2) 0.079(3) -0.004(2) 0.025(2) 0.005(2)
C27 0.055(2) 0.050(2) 0.041(2) 0.0090(16) 0.0103(17) 0.0162(17)
C28 0.051(2) 0.054(2) 0.059(2) 0.0148(18) 0.0182(19) 0.0145(18)
C29 0.048(2) 0.0367(17) 0.0399(19) 0.0079(14) 0.0174(16) 0.0106(15)
C30 0.0425(19) 0.0441(18) 0.041(2) 0.0124(15) 0.0124(15) 0.0129(15)
C31 0.042(2) 0.0363(17) 0.057(2) 0.0134(16) 0.0184(17) 0.0065(14)
C32 0.039(2) 0.096(3) 0.074(3) 0.041(3) 0.006(2) 0.008(2)
C33 0.038(2) 0.110(4) 0.111(4) 0.055(3) 0.013(2) 0.012(2)
C34 0.061(3) 0.071(3) 0.110(4) 0.033(3) 0.048(3) 0.010(2)
C35 0.078(4) 0.085(3) 0.069(3) 0.002(3) 0.038(3) -0.012(3)
C36 0.065(3) 0.066(3) 0.052(2) 0.005(2) 0.023(2) -0.011(2)
C37 0.0394(18) 0.0403(17) 0.0340(18) 0.0021(14) 0.0034(14) 0.0052(14)
C38 0.063(3) 0.0435(19) 0.043(2) 0.0059(16) 0.0066(18) 0.0043(17)
C39 0.068(3) 0.0361(19) 0.059(3) -0.0037(17) 0.001(2) 0.0050(17)
C40 0.060(3) 0.064(3) 0.051(2) -0.015(2) 0.0027(19) 0.012(2)
C41 0.071(3) 0.064(3) 0.039(2) 0.0000(18) 0.0136(19) 0.014(2)
C42 0.058(2) 0.048(2) 0.041(2) 0.0041(16) 0.0125(17) 0.0092(17)
C43 0.0438(19) 0.0335(16) 0.0328(17) 0.0035(13) 0.0061(14) 0.0116(14)
C44 0.059(2) 0.053(2) 0.0374(19) 0.0126(16) 0.0116(17) 0.0200(18)
C45 0.080(3) 0.071(3) 0.035(2) 0.0159(18) 0.0062(19) 0.033(2)
C46 0.072(3) 0.082(3) 0.044(2) -0.005(2) -0.012(2) 0.034(2)
C47 0.042(2) 0.077(3) 0.062(3) -0.004(2) 0.0004(19) 0.010(2)
C48 0.047(2) 0.059(2) 0.0367(19) 0.0028(16) 0.0048(16) 0.0092(17)
C49 0.0454(19) 0.0392(17) 0.0287(16) 0.0003(13) 0.0041(14) 0.0168(14)
C50 0.046(2) 0.046(2) 0.054(2) -0.0032(17) 0.0029(17) 0.0145(16)
C51 0.072(3) 0.052(2) 0.063(3) -0.016(2) -0.003(2) 0.029(2)
C52 0.095(4) 0.092(4) 0.044(2) -0.013(2) 0.009(2) 0.056(3)
C53 0.086(3) 0.088(3) 0.047(2) 0.014(2) 0.029(2) 0.047(3)
C54 0.060(2) 0.053(2) 0.0380(19) 0.0080(16) 0.0169(17) 0.0240(18)
C55 0.0439(19) 0.0339(17) 0.0314(18) 0.0055(14) 0.0089(14) 0.0070(14)
C100 0.065(3) 0.072(3) 0.110(4) -0.008(3) 0.022(3) 0.007(2)
Cl3 0.1152(15) 0.1141(13) 0.294(3) 0.0442(16) 0.1271(19) 0.0252(11)
Cl4 0.1421(15) 0.0909(10) 0.1132(13) 0.0019(9) 0.0194(11) 0.0517(10)

loop_
_atom_type_symbol
_atom_type_description
_atom_type_scat_dispersion_real
_atom_type_scat_dispersion_imag
_atom_type_scat_source
C C 0.0033 0.0016 'International Tables Vol C Tables 4.2.6.8 and 6.1.1.4'
H H 0.0000 0.0000 'International Tables Vol C Tables 4.2.6.8 and 6.1.1.4'
O O 0.0106 0.0060 'International Tables Vol C Tables 4.2.6.8 and 6.1.1.4'
P P 0.1023 0.0942 'International Tables Vol C Tables 4.2.6.8 and 6.1.1.4'
Cl Cl 0.1484 0.1585 'International Tables Vol C Tables 4.2.6.8 and 6.1.1.4'
Co Co 0.3494 0.9721 'International Tables Vol C Tables 4.2.6.8 and 6.1.1.4'
Pd Pd -0.9988 1.0072 'International Tables Vol C Tables 4.2.6.8 and 6.1.1.4'

loop_
_geom_angle_atom_site_label_1
_geom_angle_atom_site_label_2
_geom_angle_atom_site_label_3
_geom_angle
_geom_angle_site_symmetry_1
_geom_angle_site_symmetry_3
_geom_angle_publ_flag
P2 Pd Cl2 92.04(3) . . ?
P2 Pd Cl1 171.98(3) . . ?
Cl2 Pd Cl1 94.58(4) . . ?
P2 Pd C30 93.74(8) . . ?
Cl2 Pd C30 143.00(9) . . ?
Cl1 Pd C30 83.69(8) . . ?
P2 Pd C29 93.99(8) . . ?
Cl2 Pd C29 140.80(9) . . ?
Cl1 Pd C29 78.02(8) . . ?
C30 Pd C29 75.12(11) . . ?
P2 Pd Co2 75.90(2) . . ?
Cl2 Pd Co2 167.85(3) . . ?
Cl1 Pd Co2 97.33(3) . . ?
C30 Pd Co2 41.73(8) . . ?
C29 Pd Co2 41.15(8) . . ?
C28 Co1 C27 95.68(18) . . ?
C28 Co1 C2 106.33(15) . . ?
C27 Co1 C2 105.41(15) . . ?
C28 Co1 C1 102.32(16) . . ?
C27 Co1 C1 144.78(15) . . ?
C2 Co1 C1 40.48(13) . . ?
C28 Co1 P3 94.99(12) . . ?
C27 Co1 P3 103.15(12) . . ?
C2 Co1 P3 142.10(10) . . ?
C1 Co1 P3 105.11(9) . . ?
C28 Co1 Co2 153.40(13) . . ?
C27 Co1 Co2 105.84(12) . . ?
C2 Co1 Co2 53.30(9) . . ?
C1 Co1 Co2 51.22(9) . . ?
P3 Co1 Co2 95.12(3) . . ?
C30 Co2 C29 114.12(15) . . ?
C30 Co2 C1 138.93(15) . . ?
C29 Co2 C1 100.08(14) . . ?
C30 Co2 C2 106.25(14) . . ?
C29 Co2 C2 107.03(14) . . ?
C1 Co2 C2 38.94(12) . . ?
C30 Co2 P4 97.66(11) . . ?
C29 Co2 P4 93.69(11) . . ?
C1 Co2 P4 102.28(9) . . ?
C2 Co2 P4 137.71(9) . . ?
C30 Co2 Co1 91.64(11) . . ?
C29 Co2 Co1 150.31(10) . . ?
C1 Co2 Co1 50.63(9) . . ?
C2 Co2 Co1 48.62(9) . . ?
P4 Co2 Co1 97.35(3) . . ?
C30 Co2 Pd 63.70(11) . . ?
C29 Co2 Pd 67.62(10) . . ?
C1 Co2 Pd 113.99(9) . . ?
C2 Co2 Pd 81.07(8) . . ?
P4 Co2 Pd 141.21(3) . . ?
Co1 Co2 Pd 115.846(19) . . ?
O5 P1 C1 112.52(13) . . ?
O5 P1 C9 110.44(16) . . ?
C1 P1 C9 108.58(15) . . ?
O5 P1 C3 111.92(15) . . ?
C1 P1 C3 106.81(16) . . ?
C9 P1 C3 106.29(16) . . ?
C2 P2 C15 105.44(15) . . ?
C2 P2 C21 111.77(14) . . ?
C15 P2 C21 107.90(15) . . ?
C2 P2 Pd 100.36(10) . . ?
C15 P2 Pd 118.08(11) . . ?
C21 P2 Pd 112.84(12) . . ?
C55 P3 C37 102.50(16) . . ?
C55 P3 C31 104.70(16) . . ?
C37 P3 C31 103.27(16) . . ?
C55 P3 Co1 109.28(11) . . ?
C37 P3 Co1 121.79(11) . . ?
C31 P3 Co1 113.57(11) . . ?
C49 P4 C43 101.11(15) . . ?
C49 P4 C55 107.80(16) . . ?
C43 P4 C55 104.04(15) . . ?
C49 P4 Co2 116.34(11) . . ?
C43 P4 Co2 117.40(10) . . ?
C55 P4 Co2 109.06(12) . . ?
C2 C1 P1 143.2(2) . . ?
C2 C1 Co1 67.45(19) . . ?
P1 C1 Co1 132.90(17) . . ?
C2 C1 Co2 72.82(18) . . ?
P1 C1 Co2 134.14(18) . . ?
Co1 C1 Co2 78.14(11) . . ?
C1 C2 P2 149.1(3) . . ?
C1 C2 Co1 72.07(19) . . ?
P2 C2 Co1 136.81(19) . . ?
C1 C2 Co2 68.24(18) . . ?
P2 C2 Co2 102.65(14) . . ?
Co1 C2 Co2 78.08(11) . . ?
C4 C3 C8 118.3(3) . . ?
C4 C3 P1 125.2(3) . . ?
C8 C3 P1 116.5(3) . . ?
C3 C4 C5 121.5(4) . . ?
C6 C5 C4 120.0(5) . . ?
C7 C6 C5 119.7(4) . . ?
C6 C7 C8 121.0(4) . . ?
C3 C8 C7 119.4(4) . . ?
C14 C9 C10 118.8(4) . . ?
C14 C9 P1 123.7(3) . . ?
C10 C9 P1 117.5(3) . . ?
C11 C10 C9 120.8(4) . . ?
C12 C11 C10 119.1(5) . . ?
C13 C12 C11 121.3(5) . . ?
C12 C13 C14 119.8(5) . . ?
C9 C14 C13 120.2(4) . . ?
C20 C15 C16 119.7(3) . . ?
C20 C15 P2 120.5(3) . . ?
C16 C15 P2 119.8(3) . . ?
C17 C16 C15 119.3(3) . . ?
C18 C17 C16 120.9(4) . . ?
C17 C18 C19 120.1(4) . . ?
C20 C19 C18 119.2(4) . . ?
C19 C20 C15 120.9(3) . . ?
C22 C21 C26 118.4(4) . . ?
C22 C21 P2 122.0(3) . . ?
C26 C21 P2 119.6(3) . . ?
C21 C22 C23 120.9(4) . . ?
C24 C23 C22 119.4(5) . . ?
C25 C24 C23 120.8(4) . . ?
C24 C25 C26 119.8(5) . . ?
C21 C26 C25 120.6(4) . . ?
O1 C27 Co1 176.4(4) . . ?
O2 C28 Co1 178.1(4) . . ?
O3 C29 Co2 171.9(3) . . ?
O3 C29 Pd 116.4(2) . . ?
Co2 C29 Pd 71.24(12) . . ?
O4 C30 Co2 170.3(3) . . ?
O4 C30 Pd 114.1(2) . . ?
Co2 C30 Pd 74.57(12) . . ?
C32 C31 C36 119.1(3) . . ?
C32 C31 P3 118.5(3) . . ?
C36 C31 P3 122.2(3) . . ?
C31 C32 C33 119.5(4) . . ?
C34 C33 C32 120.9(5) . . ?
C33 C34 C35 120.0(4) . . ?
C34 C35 C36 120.7(5) . . ?
C31 C36 C35 119.8(4) . . ?
C42 C37 C38 118.9(3) . . ?
C42 C37 P3 121.6(3) . . ?
C38 C37 P3 119.2(3) . . ?
C39 C38 C37 120.5(4) . . ?
C40 C39 C38 120.5(4) . . ?
C39 C40 C41 119.7(4) . . ?
C40 C41 C42 120.0(4) . . ?
C37 C42 C41 120.4(3) . . ?
C48 C43 C44 118.8(3) . . ?
C48 C43 P4 118.3(3) . . ?
C44 C43 P4 122.9(3) . . ?
C43 C44 C45 120.0(4) . . ?
C46 C45 C44 119.9(4) . . ?
C45 C46 C47 120.9(4) . . ?
C46 C47 C48 120.0(4) . . ?
C43 C48 C47 120.5(4) . . ?
C50 C49 C54 118.7(3) . . ?
C50 C49 P4 122.1(3) . . ?
C54 C49 P4 119.1(2) . . ?
C49 C50 C51 120.3(4) . . ?
C52 C51 C50 120.2(4) . . ?
C53 C52 C51 120.4(4) . . ?
C52 C53 C54 120.3(4) . . ?
C53 C54 C49 120.2(4) . . ?
P3 C55 P4 110.83(17) . . ?
Cl3 C100 Cl4 115.2(3) . . ?

loop_
_geom_bond_atom_site_label_1
_geom_bond_atom_site_label_2
_geom_bond_distance
_geom_bond_site_symmetry_2
_geom_bond_publ_flag
Pd P2 2.2050(9) . ?
Pd Cl2 2.3282(9) . ?
Pd Cl1 2.3997(9) . ?
Pd C30 2.434(3) . ?
Pd C29 2.556(3) . ?
Pd Co2 2.6171(5) . ?
Co1 C28 1.793(4) . ?
Co1 C27 1.810(4) . ?
Co1 C2 1.917(3) . ?
Co1 C1 1.975(3) . ?
Co1 P3 2.2416(9) . ?
Co1 Co2 2.4999(6) . ?
Co2 C30 1.807(4) . ?
Co2 C29 1.819(4) . ?
Co2 C1 1.991(3) . ?
Co2 C2 2.049(3) . ?
Co2 P4 2.2480(9) . ?
P1 O5 1.482(2) . ?
P1 C1 1.789(3) . ?
P1 C9 1.802(4) . ?
P1 C3 1.813(3) . ?
P2 C2 1.766(3) . ?
P2 C15 1.813(4) . ?
P2 C21 1.821(3) . ?
P3 C55 1.816(4) . ?
P3 C37 1.829(3) . ?
P3 C31 1.828(3) . ?
P4 C49 1.822(3) . ?
P4 C43 1.827(3) . ?
P4 C55 1.822(3) . ?
O1 C27 1.130(4) . ?
O2 C28 1.129(5) . ?
O3 C29 1.131(4) . ?
O4 C30 1.149(4) . ?
C1 C2 1.348(4) . ?
C3 C4 1.359(5) . ?
C3 C8 1.392(5) . ?
C4 C5 1.376(6) . ?
C5 C6 1.365(7) . ?
C6 C7 1.346(7) . ?
C7 C8 1.394(6) . ?
C9 C14 1.378(5) . ?
C9 C10 1.386(6) . ?
C10 C11 1.381(6) . ?
C11 C12 1.363(7) . ?
C12 C13 1.359(7) . ?
C13 C14 1.385(6) . ?
C15 C20 1.383(5) . ?
C15 C16 1.392(4) . ?
C16 C17 1.380(5) . ?
C17 C18 1.374(6) . ?
C18 C19 1.391(5) . ?
C19 C20 1.379(5) . ?
C21 C22 1.375(5) . ?
C21 C26 1.382(6) . ?
C22 C23 1.388(6) . ?
C23 C24 1.367(7) . ?
C24 C25 1.357(7) . ?
C25 C26 1.386(6) . ?
C31 C32 1.376(5) . ?
C31 C36 1.376(5) . ?
C32 C33 1.406(6) . ?
C33 C34 1.341(7) . ?
C34 C35 1.352(7) . ?
C35 C36 1.400(6) . ?
C37 C42 1.376(5) . ?
C37 C38 1.389(5) . ?
C38 C39 1.377(5) . ?
C39 C40 1.375(6) . ?
C40 C41 1.374(6) . ?
C41 C42 1.396(5) . ?
C43 C48 1.379(5) . ?
C43 C44 1.387(5) . ?
C44 C45 1.396(5) . ?
C45 C46 1.353(6) . ?
C46 C47 1.362(6) . ?
C47 C48 1.383(5) . ?
C49 C50 1.383(5) . ?
C49 C54 1.398(5) . ?
C50 C51 1.390(5) . ?
C51 C52 1.372(7) . ?
C52 C53 1.363(7) . ?
C53 C54 1.386(5) . ?
C100 Cl3 1.707(5) . ?
C100 Cl4 1.721(6) . ?
